data_2300207
loop_
_publ_author_name
'Fernandes, P.'
'Shankland, K.'
'David, W. I. F.'
'Markvardsen, A. J.'
'Florence, A. J.'
'Shankland, N.'
'Leech, C. K.'

_publ_section_title
;
 A differential thermal expansion approach to crystal structure
 determination from powder diffraction data
;
_journal_coeditor_code HX5075
_journal_issue 6
_journal_name_full 'Journal of Applied Crystallography'
_journal_page_first 1089
_journal_page_last 1094
_journal_paper_doi 10.1107/S0021889808030872
_journal_volume 41
_journal_year 2008
_chemical_formula_sum 'C7 H6 Cl N3 O4 S2'
_chemical_name_systematic
;
 6-chloro-1,1-dioxo-2H-1,2,4-benzothiadiazine-7-sulfonamide
;
_space_group_IT_number 1
_symmetry_cell_setting triclinic
_symmetry_space_group_name_Hall 'P 1'
_symmetry_space_group_name_H-M 'P 1'
_cell_angle_alpha 74.324(17)
_cell_angle_beta 83.751(15)
_cell_angle_gamma 80.449(16)
_cell_length_a 4.8737(9)
_cell_length_b 6.4046(13)
_cell_length_c 8.9548(16)
_cell_volume 264.79(9)
_cod_data_source_file hx5075.cif
_cod_data_source_block 180K
_cod_original_cell_volume 264.785
_cod_database_code 2300207

loop_
_symmetry_equiv_pos_site_id
_symmetry_equiv_pos_as_xyz
1 x,y,z

loop_
_atom_site_type_symbol
_atom_site_label
_atom_site_fract_x
_atom_site_fract_y
_atom_site_fract_z
Cl CL1 0.374098 0.935323 0.686239
S S1 1.3175 0.594964 0.245076
S S2 0.70553 0.431244 0.795755
C C2 0.928658 0.902243 0.332499
C C5 0.784199 0.619378 0.617053
O O2 1.19481 0.461573 0.173222
N N2 1.00538 1.04853 0.19309
H H2 0.905779 1.17905 0.166196
O O4 0.876808 0.227122 0.794378
O O3 0.410219 0.438026 0.818531
C C1 1.22711 0.996953 0.097917
H H1 1.27141 1.11107 0.01025
O O1 1.56675 0.494796 0.321494
C C4 0.998805 0.551984 0.517105
H H4 1.09817 0.408006 0.546504
C C7 0.714148 0.975043 0.430971
H H7 0.618039 1.12022 0.402241
C C3 1.06993 0.690729 0.375892
N N1 1.38458 0.811182 0.112616
C C6 0.644153 0.834269 0.56959
N N3 0.80192 0.517726 0.932554
H H1NA 0.694163 0.637021 0.943993
H H1NB 0.956567 0.532662 0.92064
